data_2219834
loop_
_publ_author_name
'Yin, Zhi-Gang'
'Chen, Yu-Zhen'
'Qian, Heng-Yu'
'Hu, Jie'

_publ_section_title
;
 <i>N</i>'-[4-(2-Furyl)but-3-en-2-ylidene]isonicotinohydrazide
;
_journal_coeditor_code DN2389
_journal_issue 11
_journal_name_full 'Acta Crystallographica Section E'
_journal_page_first o2148
_journal_paper_doi 10.1107/S1600536808033242
_journal_volume 64
_journal_year 2008
_chemical_formula_iupac 'C14 H13 N3 O2'
_chemical_formula_moiety 'C14 H13 N3 O2'
_chemical_formula_sum 'C14 H13 N3 O2'
_chemical_formula_weight 255.27
_chemical_name_systematic
;
<i>N</i>'-[4-(2-Furyl)but-3-en-2-ylidene]isonicotinohydrazide
;
_space_group_IT_number 14
_symmetry_cell_setting monoclinic
_symmetry_space_group_name_Hall '-P 2ybc'
_symmetry_space_group_name_H-M 'P 1 21/c 1'
_atom_sites_solution_hydrogens geom
_atom_sites_solution_primary direct
_atom_sites_solution_secondary difmap
_cell_angle_alpha 90.00
_cell_angle_beta 100.9120(10)
_cell_angle_gamma 90.00
_cell_formula_units_Z 4
_cell_length_a 16.6325(14)
_cell_length_b 9.3572(8)
_cell_length_c 8.3554(7)
_cell_measurement_reflns_used 2552
_cell_measurement_temperature 293(2)
_cell_measurement_theta_max 24.8
_cell_measurement_theta_min 2.2
_cell_volume 1276.87(19)
_computing_cell_refinement 'SAINT (Bruker, 1998)'
_computing_data_collection 'SMART (Bruker, 1998)'
_computing_data_reduction 'SAINT (Bruker, 1998)'
_computing_molecular_graphics
;
ORTEPIII (Burnett & Johnson, 1996), ORTEP-3 for Windows (Farrugia,
1997) and
PLATON (Spek, 2003)
;
_computing_publication_material 'SHELXL97 (Sheldrick, 2008)'
_computing_structure_refinement 'SHELXL97 (Sheldrick, 2008)'
_computing_structure_solution 'SHELXS97 (Sheldrick, 2008)'
_diffrn_ambient_temperature 293(2)
_diffrn_measured_fraction_theta_full 0.992
_diffrn_measured_fraction_theta_max 0.992
_diffrn_measurement_device_type 'Bruker SMART CCD area-detector'
_diffrn_measurement_method \w
_diffrn_radiation_monochromator graphite
_diffrn_radiation_source 'fine-focus sealed tube'
_diffrn_radiation_type MoK\a
_diffrn_radiation_wavelength 0.71073
_diffrn_reflns_av_R_equivalents 0.0259
_diffrn_reflns_av_sigmaI/netI 0.0246
_diffrn_reflns_limit_h_max 20
_diffrn_reflns_limit_h_min -22
_diffrn_reflns_limit_k_max 12
_diffrn_reflns_limit_k_min -12
_diffrn_reflns_limit_l_max 11
_diffrn_reflns_limit_l_min -11
_diffrn_reflns_number 11728
_diffrn_reflns_theta_full 28.29
_diffrn_reflns_theta_max 28.29
_diffrn_reflns_theta_min 2.49
_exptl_absorpt_coefficient_mu 0.092
_exptl_absorpt_correction_T_max 0.978
_exptl_absorpt_correction_T_min 0.965
_exptl_absorpt_correction_type multi-scan
_exptl_absorpt_process_details '(SADABS; Bruker, 1998)'
_exptl_crystal_colour brown
_exptl_crystal_density_diffrn 1.328
_exptl_crystal_density_method 'not measured'
_exptl_crystal_description block
_exptl_crystal_F_000 536
_exptl_crystal_size_max 0.25
_exptl_crystal_size_mid 0.23
_exptl_crystal_size_min 0.16
_refine_diff_density_max 0.198
_refine_diff_density_min -0.215
_refine_ls_extinction_method none
_refine_ls_goodness_of_fit_ref 1.032
_refine_ls_hydrogen_treatment constr
_refine_ls_matrix_type full
_refine_ls_number_parameters 173
_refine_ls_number_reflns 3151
_refine_ls_number_restraints 0
_refine_ls_restrained_S_all 1.032
_refine_ls_R_factor_all 0.0740
_refine_ls_R_factor_gt 0.0473
_refine_ls_shift/su_max 0.005
_refine_ls_shift/su_mean 0.000
_refine_ls_structure_factor_coef Fsqd
_refine_ls_weighting_details 'calc w=1/[\s^2^(Fo^2^)+(0.0611P)^2^+0.1613P] where P=(Fo^2^+2Fc^2^)/3'
_refine_ls_weighting_scheme calc
_refine_ls_wR_factor_gt 0.1164
_refine_ls_wR_factor_ref 0.1320
_reflns_number_gt 2124
_reflns_number_total 3151
_reflns_threshold_expression I>2\s(I)
_cod_data_source_file dn2389.cif
_cod_data_source_block I
_cod_depositor_comments
;
The following automatic conversions were performed:
'_symmetry_cell_setting' value 'Monoclinic' changed to 'monoclinic'
according to '/home/saulius/struct/CIF-dictionaries/cif_core.dic'
dictionary named 'cif_core.dic' version 2.4.1 from 2010-06-29.

Automatic conversion script
Id: cif_fix_enum 1527 2010-12-29 10:47:43Z saulius 

The following automatic conversions were performed:

'_symmetry_cell_setting' value 'Monoclinic' changed to 'monoclinic'
according to /home/saulius/struct/CIF-dictionaries/cif_core.dic
dictionary named 'cif_core.dic' version 2.4.1 from 2010-06-29.

Automatic conversion script
Id: cif_fix_values 1715 2011-07-08 13:25:40Z adriana 
;
_cod_original_sg_symbol_H-M 'P 21/c'
_cod_database_code 2219834
_cod_database_fobs_code 2219834

loop_
_symmetry_equiv_pos_as_xyz
'x, y, z'
'-x, y+1/2, -z+1/2'
'-x, -y, -z'
'x, -y-1/2, z-1/2'

loop_
_atom_site_type_symbol
_atom_site_label
_atom_site_fract_x
_atom_site_fract_y
_atom_site_fract_z
_atom_site_U_iso_or_equiv
_atom_site_adp_type
_atom_site_calc_flag
_atom_site_refinement_flags
_atom_site_occupancy
C C1 -0.34240(10) 0.8729(3) 0.0347(2) 0.0765(6) Uani d . 1
H H1 -0.3937 0.9084 0.0428 0.092 Uiso calc R 1
C C2 -0.33013(10) 0.7542(2) -0.0421(2) 0.0679(5) Uani d . 1
H H2 -0.3700 0.6929 -0.0970 0.081 Uiso calc R 1
C C3 -0.24415(10) 0.73836(19) -0.0245(2) 0.0606(4) Uani d . 1
H H3 -0.2168 0.6641 -0.0654 0.073 Uiso calc R 1
C C4 -0.20947(9) 0.85094(17) 0.06234(19) 0.0510(4) Uani d . 1
C C5 -0.12679(9) 0.89496(16) 0.12619(19) 0.0496(4) Uani d . 1
H H5 -0.1190 0.9739 0.1949 0.060 Uiso calc R 1
C C6 -0.06062(8) 0.82982(14) 0.09315(18) 0.0454(3) Uani d . 1
H H6 -0.0694 0.7556 0.0178 0.055 Uiso calc R 1
C C7 0.02404(8) 0.86343(14) 0.16352(17) 0.0424(3) Uani d . 1
C C8 0.04425(9) 0.98435(16) 0.2800(2) 0.0547(4) Uani d . 1
H H8A 0.0616 0.9475 0.3883 0.082 Uiso calc R 1
H H8B -0.0033 1.0432 0.2765 0.082 Uiso calc R 1
H H8C 0.0875 1.0403 0.2503 0.082 Uiso calc R 1
C C9 0.21798(8) 0.73017(15) 0.13795(17) 0.0439(3) Uani d . 1
C C10 0.30344(8) 0.77406(15) 0.21280(17) 0.0450(3) Uani d . 1
C C11 0.32441(9) 0.90777(17) 0.2786(2) 0.0540(4) Uani d . 1
H H11 0.2842 0.9759 0.2829 0.065 Uiso calc R 1
C C12 0.40575(10) 0.93870(19) 0.3378(2) 0.0653(5) Uani d . 1
H H12 0.4186 1.0289 0.3821 0.078 Uiso calc R 1
C C13 0.44536(11) 0.7198(2) 0.2728(3) 0.0838(6) Uani d . 1
H H13 0.4868 0.6536 0.2703 0.101 Uiso calc R 1
C C14 0.36583(10) 0.67795(19) 0.2110(2) 0.0651(5) Uani d . 1
H H14 0.3547 0.5865 0.1689 0.078 Uiso calc R 1
N N1 0.07718(7) 0.77927(12) 0.11825(15) 0.0466(3) Uani d . 1
N N2 0.15805(7) 0.80590(12) 0.18733(15) 0.0475(3) Uani d . 1
H H2A 0.1701 0.8704 0.2613 0.057 Uiso calc R 1
N N3 0.46678(9) 0.84786(19) 0.3355(2) 0.0772(5) Uani d . 1
O O1 -0.26987(7) 0.93681(14) 0.10076(15) 0.0705(4) Uani d . 1
O O2 0.20525(6) 0.63417(12) 0.03656(13) 0.0573(3) Uani d . 1

loop_
_atom_site_aniso_label
_atom_site_aniso_U_11
_atom_site_aniso_U_22
_atom_site_aniso_U_33
_atom_site_aniso_U_12
_atom_site_aniso_U_13
_atom_site_aniso_U_23
C1 0.0337(9) 0.1172(16) 0.0746(13) 0.0063(9) 0.0004(8) -0.0027(12)
C2 0.0450(10) 0.0840(12) 0.0703(12) -0.0101(9) -0.0003(8) 0.0038(10)
C3 0.0477(9) 0.0634(9) 0.0681(11) -0.0004(7) 0.0043(8) -0.0046(8)
C4 0.0366(8) 0.0627(9) 0.0519(9) 0.0068(6) 0.0039(6) 0.0025(7)
C5 0.0401(8) 0.0524(8) 0.0533(9) 0.0031(6) 0.0012(6) -0.0001(7)
C6 0.0390(8) 0.0452(7) 0.0489(8) 0.0002(6) 0.0002(6) 0.0010(6)
C7 0.0375(7) 0.0415(7) 0.0463(8) 0.0010(5) 0.0033(6) 0.0039(6)
C8 0.0425(8) 0.0518(8) 0.0649(10) 0.0036(6) -0.0024(7) -0.0087(7)
C9 0.0383(7) 0.0502(7) 0.0421(8) 0.0003(6) 0.0045(6) 0.0005(6)
C10 0.0357(7) 0.0553(8) 0.0434(8) -0.0004(6) 0.0059(6) 0.0005(6)
C11 0.0382(8) 0.0560(9) 0.0693(10) -0.0045(6) 0.0138(7) -0.0041(8)
C12 0.0436(9) 0.0708(10) 0.0827(12) -0.0121(8) 0.0147(8) -0.0144(9)
C13 0.0405(10) 0.0959(14) 0.1109(17) 0.0142(9) 0.0039(10) -0.0275(13)
C14 0.0449(9) 0.0705(10) 0.0769(12) 0.0066(8) 0.0039(8) -0.0174(9)
N1 0.0329(6) 0.0516(6) 0.0526(7) -0.0027(5) 0.0010(5) -0.0038(5)
N2 0.0332(6) 0.0528(7) 0.0540(7) -0.0018(5) 0.0021(5) -0.0111(6)
N3 0.0382(8) 0.0978(12) 0.0931(12) -0.0041(7) 0.0058(7) -0.0236(9)
O1 0.0407(6) 0.0913(9) 0.0753(8) 0.0138(6) 0.0007(5) -0.0177(7)
O2 0.0467(6) 0.0676(7) 0.0548(7) 0.0016(5) 0.0025(5) -0.0162(5)

loop_
_atom_type_symbol
_atom_type_description
_atom_type_scat_dispersion_real
_atom_type_scat_dispersion_imag
_atom_type_scat_source
C C 0.0033 0.0000 'International Tables Vol C Tables 4.2.6.8 and 6.1.1.4'
H H 0.0000 0.0000 'International Tables Vol C Tables 4.2.6.8 and 6.1.1.4'
N N 0.0061 0.0000 'International Tables Vol C Tables 4.2.6.8 and 6.1.1.4'
O O 0.0106 0.0000 'International Tables Vol C Tables 4.2.6.8 and 6.1.1.4'

loop_
_geom_angle_atom_site_label_1
_geom_angle_atom_site_label_2
_geom_angle_atom_site_label_3
_geom_angle
C2 C1 O1 111.08(16)
C2 C1 H1 124.5
O1 C1 H1 124.5
C1 C2 C3 106.49(16)
C1 C2 H2 126.8
C3 C2 H2 126.8
C4 C3 C2 107.16(16)
C4 C3 H3 126.4
C2 C3 H3 126.4
C3 C4 O1 109.08(13)
C3 C4 C5 134.95(15)
O1 C4 C5 115.91(13)
C6 C5 C4 124.18(14)
C6 C5 H5 117.9
C4 C5 H5 117.9
C5 C6 C7 126.31(14)
C5 C6 H6 116.8
C7 C6 H6 116.8
N1 C7 C6 114.42(12)
N1 C7 C8 124.89(12)
C6 C7 C8 120.68(12)
C7 C8 H8A 109.5
C7 C8 H8B 109.5
H8A C8 H8B 109.5
C7 C8 H8C 109.5
H8A C8 H8C 109.5
H8B C8 H8C 109.5
O2 C9 N2 123.73(13)
O2 C9 C10 121.05(13)
N2 C9 C10 115.20(12)
C14 C10 C11 117.48(14)
C14 C10 C9 118.32(14)
C11 C10 C9 124.15(13)
C12 C11 C10 119.20(15)
C12 C11 H11 120.4
C10 C11 H11 120.4
N3 C12 C11 124.13(16)
N3 C12 H12 117.9
C11 C12 H12 117.9
N3 C13 C14 124.65(17)
N3 C13 H13 117.7
C14 C13 H13 117.7
C10 C14 C13 118.77(16)
C10 C14 H14 120.6
C13 C14 H14 120.6
C7 N1 N2 115.67(11)
C9 N2 N1 119.63(12)
C9 N2 H2A 120.2
N1 N2 H2A 120.2
C12 N3 C13 115.76(15)
C1 O1 C4 106.18(14)

loop_
_geom_bond_atom_site_label_1
_geom_bond_atom_site_label_2
_geom_bond_distance
C1 C2 1.317(3)
C1 O1 1.366(2)
C1 H1 0.9300
C2 C3 1.417(2)
C2 H2 0.9300
C3 C4 1.346(2)
C3 H3 0.9300
C4 O1 1.3711(18)
C4 C5 1.438(2)
C5 C6 1.332(2)
C5 H5 0.9300
C6 C7 1.4540(19)
C6 H6 0.9300
C7 N1 1.2926(18)
C7 C8 1.489(2)
C8 H8A 0.9600
C8 H8B 0.9600
C8 H8C 0.9600
C9 O2 1.2253(17)
C9 N2 1.3496(18)
C9 C10 1.4980(19)
C10 C14 1.375(2)
C10 C11 1.385(2)
C11 C12 1.380(2)
C11 H11 0.9300
C12 N3 1.327(2)
C12 H12 0.9300
C13 N3 1.330(2)
C13 C14 1.382(2)
C13 H13 0.9300
C14 H14 0.9300
N1 N2 1.3822(15)
N2 H2A 0.8600

loop_
_geom_hbond_atom_site_label_D
_geom_hbond_atom_site_label_H
_geom_hbond_atom_site_label_A
_geom_hbond_site_symmetry_A
_geom_hbond_distance_DH
_geom_hbond_distance_HA
_geom_hbond_distance_DA
_geom_hbond_angle_DHA
N2 H2A O2 4_576 0.86 2.26 2.9289(16) 134.2

loop_
_cod_related_entry_id
_cod_related_entry_database
_cod_related_entry_code
1 ChemSpider 30655639
